data_2236608
loop_
_publ_author_name
'Duong, Adam'
'Wuest, James D.'
'Maris, Thierry'

_publ_section_title
;
 Bis(2,2'-bipyrimidine-\k^2^<i>N</i>^1^,<i>N</i>^1'^)palladium(II)
 bis(tetrafluoroborate) acetonitrile monosolvate
;
_journal_coeditor_code RZ5009
_journal_issue 11
_journal_name_full 'Acta Crystallographica Section E'
_journal_page_first m1347
_journal_page_last m1348
_journal_paper_doi 10.1107/S1600536812041591
_journal_volume 68
_journal_year 2012
_chemical_formula_iupac '[Pd (C8 H6 N4)2] (B F4)2 , C2 H3 N'
_chemical_formula_moiety 'C16 H12 N8 Pd, 2(B F4), C2 H3 N'
_chemical_formula_sum 'C18 H15 B2 F8 N9 Pd'
_chemical_formula_weight 637.41
_chemical_name_systematic
;
Bis(2,2'-bipyrimidine-\k^2^<i>N</i>^1^,<i>N</i>^1'^)palladium(II)
bis(tetrafluoroborate) acetonitrile monosolvate
;
_space_group_IT_number 15
_symmetry_cell_setting monoclinic
_symmetry_space_group_name_Hall '-C 2yc'
_symmetry_space_group_name_H-M 'C 1 2/c 1'
_atom_sites_solution_hydrogens geom
_atom_sites_solution_primary direct
_atom_sites_solution_secondary difmap
_audit_creation_method SHELXL-97
_cell_angle_alpha 90
_cell_angle_beta 108.6130(10)
_cell_angle_gamma 90
_cell_formula_units_Z 8
_cell_length_a 18.0686(4)
_cell_length_b 18.1126(4)
_cell_length_c 14.8351(3)
_cell_measurement_reflns_used 20829
_cell_measurement_temperature 200
_cell_measurement_theta_max 68.80
_cell_measurement_theta_min 3.55
_cell_volume 4601.13(17)
_computing_cell_refinement '<i>SAINT</i> (Bruker, 2003)'
_computing_data_collection '<i>SMART</i> (Bruker, 2003)'
_computing_data_reduction '<i>SAINT</i> (Bruker, 2003)'
_computing_molecular_graphics '<i>SHELXTL</i> (Sheldrick, 2008) and <i>Materials Studio</i> (Accelrys, 2002)'
_computing_publication_material '<i>UdMX</i> (Maris, 2004) and <i>publCIF</i> (Westrip, 2010)'
_computing_structure_refinement '<i>SHELXL97</i> (Sheldrick, 2008)'
_computing_structure_solution '<i>SHELXS97</i> (Sheldrick, 2008)'
_diffrn_ambient_temperature 200
_diffrn_detector_area_resol_mean 5.5
_diffrn_measured_fraction_theta_full 0.993
_diffrn_measured_fraction_theta_max 0.993
_diffrn_measurement_device_type 'Bruker SMART 6000'
_diffrn_measurement_method \w
_diffrn_radiation_monochromator 'Montel 200 optics'
_diffrn_radiation_source 'Rotating anode'
_diffrn_radiation_type CuK\a
_diffrn_radiation_wavelength 1.54178
_diffrn_reflns_av_R_equivalents 0.031
_diffrn_reflns_av_sigmaI/netI 0.0134
_diffrn_reflns_limit_h_max 21
_diffrn_reflns_limit_h_min -21
_diffrn_reflns_limit_k_max 21
_diffrn_reflns_limit_k_min -20
_diffrn_reflns_limit_l_max 17
_diffrn_reflns_limit_l_min -17
_diffrn_reflns_number 31076
_diffrn_reflns_theta_full 68.86
_diffrn_reflns_theta_max 68.86
_diffrn_reflns_theta_min 3.55
_exptl_absorpt_coefficient_mu 7.381
_exptl_absorpt_correction_T_max 0.4780
_exptl_absorpt_correction_T_min 0.3107
_exptl_absorpt_correction_type multi-scan
_exptl_absorpt_process_details '(SADABS; Sheldrick, 2004)'
_exptl_crystal_colour yellow
_exptl_crystal_density_diffrn 1.840
_exptl_crystal_density_method 'not measured'
_exptl_crystal_description block
_exptl_crystal_F_000 2512
_exptl_crystal_size_max 0.20
_exptl_crystal_size_mid 0.11
_exptl_crystal_size_min 0.10
_refine_diff_density_max 1.071
_refine_diff_density_min -0.747
_refine_ls_extinction_coef 0.000355(19)
_refine_ls_extinction_expression Fc^*^=kFc[1+0.001xFc^2^\l^3^/sin(2\q)]^-1/4^
_refine_ls_extinction_method 'SHELXL97 (Sheldrick, 2008)'
_refine_ls_goodness_of_fit_ref 1.033
_refine_ls_hydrogen_treatment constr
_refine_ls_matrix_type full
_refine_ls_number_parameters 347
_refine_ls_number_reflns 4246
_refine_ls_number_restraints 0
_refine_ls_restrained_S_all 1.033
_refine_ls_R_factor_all 0.0313
_refine_ls_R_factor_gt 0.0302
_refine_ls_shift/su_max 0.002
_refine_ls_shift/su_mean 0.000
_refine_ls_structure_factor_coef Fsqd
_refine_ls_weighting_details 'calc w=1/[\s^2^(Fo^2^)+(0.0458P)^2^+11.6117P] where P=(Fo^2^+2Fc^2^)/3'
_refine_ls_weighting_scheme calc
_refine_ls_wR_factor_gt 0.0795
_refine_ls_wR_factor_ref 0.0805
_reflns_number_gt 4006
_reflns_number_total 4246
_reflns_threshold_expression I>2\s(I)
_cod_data_source_file rz5009.cif
_cod_data_source_block I
_cod_original_sg_symbol_H-M 'C 2/c'
_cod_database_code 2236608
_cod_database_fobs_code 2236608

loop_
_symmetry_equiv_pos_as_xyz
'x, y, z'
'-x, y, -z+1/2'
'x+1/2, y+1/2, z'
'-x+1/2, y+1/2, -z+1/2'
'-x, -y, -z'
'x, -y, z-1/2'
'-x+1/2, -y+1/2, -z'
'x+1/2, -y+1/2, z-1/2'

loop_
_atom_site_type_symbol
_atom_site_label
_atom_site_fract_x
_atom_site_fract_y
_atom_site_fract_z
_atom_site_U_iso_or_equiv
_atom_site_adp_type
_atom_site_calc_flag
_atom_site_refinement_flags
_atom_site_occupancy
_atom_site_symmetry_multiplicity
_atom_site_disorder_assembly
_atom_site_disorder_group
Pd Pd1 0.5000 0.336135(12) 0.2500 0.02227(10) Uani d S 1 2 . .
N N1 0.44850(12) 0.40551(11) 0.13874(15) 0.0244(4) Uani d . 1 1 . .
C C1 0.46387(15) 0.47710(14) 0.13047(19) 0.0294(5) Uani d . 1 1 . .
H H1 0.5006 0.5018 0.1821 0.035 Uiso calc R 1 1 . .
C C2 0.42721(17) 0.51534(15) 0.0482(2) 0.0359(6) Uani d . 1 1 . .
H H2 0.4374 0.5662 0.0422 0.043 Uiso calc R 1 1 . .
C C3 0.37529(18) 0.47724(17) -0.0249(2) 0.0408(7) Uani d . 1 1 . .
H H3 0.3476 0.5032 -0.0812 0.049 Uiso calc R 1 1 . .
N N3 0.36210(15) 0.40471(13) -0.01994(16) 0.0369(5) Uani d . 1 1 . .
C C4 0.39986(14) 0.37213(14) 0.06120(17) 0.0277(5) Uani d . 1 1 . .
C C5 0.38836(14) 0.29190(14) 0.07200(17) 0.0269(5) Uani d . 1 1 . .
N N5 0.42993(12) 0.26406(11) 0.15719(15) 0.0271(4) Uani d . 1 1 . .
C C6 0.41328(16) 0.19506(14) 0.1769(2) 0.0364(6) Uani d . 1 1 . .
H H6 0.4384 0.1749 0.2381 0.044 Uiso calc R 1 1 . .
C C7 0.35997(17) 0.15308(15) 0.1090(2) 0.0399(7) Uani d . 1 1 . .
H H7 0.3477 0.1041 0.1223 0.048 Uiso calc R 1 1 . .
C C8 0.32526(15) 0.18455(16) 0.0217(2) 0.0367(6) Uani d . 1 1 . .
H H8 0.2909 0.1555 -0.0272 0.044 Uiso calc R 1 1 . .
N N8 0.33807(13) 0.25488(13) 0.00285(16) 0.0340(5) Uani d . 1 1 . .
Pd Pd2 0.0000 0.339164(12) 0.2500 0.02379(10) Uani d S 1 2 . .
N N9 0.06638(12) 0.25370(11) 0.23195(15) 0.0278(4) Uani d . 1 1 . .
C C9 0.13999(16) 0.25769(15) 0.2297(2) 0.0349(6) Uani d . 1 1 . .
H H9 0.1621 0.3045 0.2248 0.042 Uiso calc R 1 1 . .
C C10 0.18357(18) 0.19496(17) 0.2344(2) 0.0429(7) Uani d . 1 1 . .
H H10 0.2356 0.1974 0.2327 0.051 Uiso calc R 1 1 . .
C C11 0.14925(18) 0.12859(16) 0.2417(2) 0.0433(7) Uani d . 1 1 . .
H H11 0.1779 0.0844 0.2428 0.052 Uiso calc R 1 1 . .
N N11 0.07683(15) 0.12380(12) 0.24733(18) 0.0382(5) Uani d . 1 1 . .
C C12 0.03914(15) 0.18649(14) 0.24370(18) 0.0287(5) Uani d . 1 1 . .
N N12 0.04299(12) 0.42452(11) 0.19429(15) 0.0257(4) Uani d . 1 1 . .
C C13 0.07712(16) 0.42029(14) 0.12669(19) 0.0314(6) Uani d . 1 1 . .
H H13 0.0896 0.3733 0.1070 0.038 Uiso calc R 1 1 . .
C C14 0.09431(17) 0.48312(16) 0.0854(2) 0.0364(6) Uani d . 1 1 . .
H H14 0.1184 0.4806 0.0372 0.044 Uiso calc R 1 1 . .
C C15 0.07533(17) 0.54960(16) 0.1164(2) 0.0393(6) Uani d . 1 1 . .
H H15 0.0890 0.5937 0.0909 0.047 Uiso calc R 1 1 . .
N N15 0.03809(14) 0.55468(12) 0.18145(17) 0.0349(5) Uani d . 1 1 . .
C C16 0.02226(14) 0.49198(13) 0.21627(18) 0.0274(5) Uani d . 1 1 . .
B B1 0.2913(2) 0.4231(2) 0.2178(3) 0.0447(9) Uani d . 1 1 A 1
F F1 0.27658(12) 0.46150(13) 0.13349(14) 0.0621(5) Uani d . 1 1 A 1
F F2 0.36425(10) 0.43957(11) 0.27788(13) 0.0496(5) Uani d . 1 1 A 1
F F3 0.28788(19) 0.34813(14) 0.19523(19) 0.0962(10) Uani d . 1 1 A 1
F F4 0.23745(14) 0.4387(3) 0.26137(17) 0.1125(13) Uani d . 1 1 A 1
B B2 0.0691(2) 0.24786(18) 0.5158(2) 0.0373(7) Uani d . 1 1 . .
F F5 0.09817(13) 0.24491(16) 0.44108(15) 0.0749(7) Uani d . 1 1 . .
F F6 0.00661(12) 0.29637(11) 0.49624(17) 0.0644(6) Uani d . 1 1 . .
F F7 0.04445(17) 0.17898(12) 0.5299(2) 0.0885(9) Uani d . 1 1 . .
F F8 0.12677(16) 0.27183(14) 0.59487(17) 0.0869(8) Uani d . 1 1 . .
N N16 0.35521(18) 0.04534(18) 0.5904(2) 0.0563(8) Uani d . 1 1 . .
C C17 0.3079(2) 0.08800(18) 0.5644(2) 0.0446(7) Uani d . 1 1 . .
C C18 0.2469(2) 0.1432(2) 0.5312(4) 0.0771(13) Uani d . 1 1 . .
H H18A 0.2098 0.1274 0.4703 0.116 Uiso calc R 1 1 . .
H H18B 0.2703 0.1905 0.5229 0.116 Uiso calc R 1 1 . .
H H18C 0.2195 0.1489 0.5781 0.116 Uiso calc R 1 1 . .

loop_
_atom_site_aniso_label
_atom_site_aniso_U_11
_atom_site_aniso_U_22
_atom_site_aniso_U_33
_atom_site_aniso_U_12
_atom_site_aniso_U_13
_atom_site_aniso_U_23
Pd1 0.02316(15) 0.01678(15) 0.02304(15) 0.000 0.00197(10) 0.000
N1 0.0241(10) 0.0227(10) 0.0262(10) 0.0030(8) 0.0075(8) 0.0017(8)
C1 0.0293(12) 0.0249(13) 0.0352(14) 0.0010(10) 0.0118(11) 0.0013(10)
C2 0.0417(15) 0.0280(14) 0.0422(15) 0.0048(11) 0.0193(13) 0.0103(11)
C3 0.0503(17) 0.0391(16) 0.0316(14) 0.0103(13) 0.0112(12) 0.0129(12)
N3 0.0430(13) 0.0380(13) 0.0259(11) 0.0062(10) 0.0055(10) 0.0034(9)
C4 0.0266(12) 0.0297(13) 0.0269(12) 0.0028(10) 0.0086(10) -0.0010(10)
C5 0.0244(12) 0.0282(13) 0.0277(12) 0.0023(10) 0.0076(10) -0.0030(10)
N5 0.0262(10) 0.0215(10) 0.0294(10) 0.0004(8) 0.0030(8) -0.0033(8)
C6 0.0362(14) 0.0235(13) 0.0415(15) -0.0010(11) 0.0014(12) 0.0010(11)
C7 0.0330(15) 0.0244(13) 0.0557(18) -0.0030(11) 0.0050(13) -0.0044(12)
C8 0.0276(13) 0.0324(14) 0.0448(16) -0.0021(11) 0.0041(11) -0.0160(12)
N8 0.0284(11) 0.0375(13) 0.0320(11) 0.0020(9) 0.0039(9) -0.0083(10)
Pd2 0.02831(16) 0.01530(15) 0.03000(16) 0.000 0.01245(11) 0.000
N9 0.0341(11) 0.0218(10) 0.0297(10) 0.0020(9) 0.0133(9) 0.0000(8)
C9 0.0360(14) 0.0297(14) 0.0423(15) 0.0015(11) 0.0169(12) 0.0030(11)
C10 0.0393(16) 0.0415(17) 0.0533(18) 0.0082(13) 0.0224(14) 0.0001(14)
C11 0.0466(17) 0.0298(15) 0.0564(18) 0.0111(12) 0.0204(14) -0.0024(13)
N11 0.0448(13) 0.0221(11) 0.0487(14) 0.0042(10) 0.0161(11) -0.0022(10)
C12 0.0351(14) 0.0219(12) 0.0296(13) -0.0001(10) 0.0109(10) -0.0011(10)
N12 0.0276(11) 0.0205(10) 0.0288(10) -0.0008(8) 0.0084(9) 0.0008(8)
C13 0.0348(14) 0.0276(13) 0.0332(14) 0.0006(10) 0.0129(11) 0.0015(10)
C14 0.0379(14) 0.0366(15) 0.0375(14) -0.0008(12) 0.0161(12) 0.0067(12)
C15 0.0422(15) 0.0306(14) 0.0464(16) -0.0036(12) 0.0161(13) 0.0106(12)
N15 0.0413(13) 0.0222(11) 0.0414(13) -0.0026(9) 0.0136(10) 0.0031(9)
C16 0.0291(12) 0.0197(12) 0.0303(12) -0.0006(10) 0.0049(10) -0.0003(10)
B1 0.0313(17) 0.070(2) 0.0338(17) -0.0178(16) 0.0122(14) -0.0100(16)
F1 0.0564(12) 0.0816(15) 0.0497(11) 0.0054(11) 0.0191(9) 0.0139(10)
F2 0.0344(9) 0.0654(12) 0.0463(10) -0.0109(8) 0.0090(8) -0.0200(9)
F3 0.128(2) 0.0692(16) 0.0691(16) -0.0514(16) -0.0002(15) -0.0088(12)
F4 0.0420(12) 0.251(4) 0.0502(13) 0.0151(18) 0.0228(11) -0.0055(18)
B2 0.0413(17) 0.0302(16) 0.0408(17) 0.0011(13) 0.0135(14) 0.0002(13)
F5 0.0584(13) 0.119(2) 0.0545(12) 0.0111(13) 0.0274(10) 0.0160(13)
F6 0.0525(12) 0.0496(12) 0.0871(15) 0.0149(9) 0.0167(11) 0.0021(11)
F7 0.105(2) 0.0334(10) 0.157(3) -0.0061(12) 0.084(2) -0.0008(14)
F8 0.0868(17) 0.0793(17) 0.0655(14) 0.0202(13) -0.0165(12) -0.0219(12)
N16 0.0577(18) 0.070(2) 0.0405(15) 0.0225(16) 0.0146(13) -0.0056(14)
C17 0.0408(17) 0.052(2) 0.0403(17) 0.0031(14) 0.0113(14) -0.0006(13)
C18 0.047(2) 0.060(2) 0.117(4) 0.0100(19) 0.017(2) 0.030(3)

loop_
_atom_type_symbol
_atom_type_description
_atom_type_scat_dispersion_real
_atom_type_scat_dispersion_imag
_atom_type_scat_source
C C 0.0181 0.0091 'International Tables Vol C Tables 4.2.6.8 and 6.1.1.4'
H H 0.0000 0.0000 'International Tables Vol C Tables 4.2.6.8 and 6.1.1.4'
B B 0.0090 0.0039 'International Tables Vol C Tables 4.2.6.8 and 6.1.1.4'
F F 0.0727 0.0534 'International Tables Vol C Tables 4.2.6.8 and 6.1.1.4'
N N 0.0311 0.0180 'International Tables Vol C Tables 4.2.6.8 and 6.1.1.4'
Pd Pd 0.1215 3.9337 'International Tables Vol C Tables 4.2.6.8 and 6.1.1.4'

loop_
_geom_angle_atom_site_label_1
_geom_angle_atom_site_label_2
_geom_angle_atom_site_label_3
_geom_angle_site_symmetry_1
_geom_angle_site_symmetry_3
_geom_angle
N5 PD1 N5 2_655 . 99.59(11)
N5 PD1 N1 2_655 . 165.94(8)
N5 PD1 N1 . . 79.78(8)
N5 PD1 N1 2_655 2_655 79.78(8)
N5 PD1 N1 . 2_655 165.94(8)
N1 PD1 N1 . 2_655 104.24(11)
C1 N1 C4 . . 117.0(2)
C1 N1 PD1 . . 127.87(17)
C4 N1 PD1 . . 114.69(16)
N1 C1 C2 . . 120.9(2)
N1 C1 H1 . . 119.6
C2 C1 H1 . . 119.6
C3 C2 C1 . . 117.5(3)
C3 C2 H2 . . 121.2
C1 C2 H2 . . 121.2
N3 C3 C2 . . 122.5(3)
N3 C3 H3 . . 118.7
C2 C3 H3 . . 118.7
C4 N3 C3 . . 116.1(2)
N3 C4 N1 . . 125.8(2)
N3 C4 C5 . . 119.2(2)
N1 C4 C5 . . 115.0(2)
N8 C5 N5 . . 125.5(2)
N8 C5 C4 . . 120.0(2)
N5 C5 C4 . . 114.4(2)
C6 N5 C5 . . 117.2(2)
C6 N5 PD1 . . 126.12(18)
C5 N5 PD1 . . 115.98(16)
N5 C6 C7 . . 120.6(3)
N5 C6 H6 . . 119.7
C7 C6 H6 . . 119.7
C8 C7 C6 . . 117.6(3)
C8 C7 H7 . . 121.2
C6 C7 H7 . . 121.2
N8 C8 C7 . . 122.4(2)
N8 C8 H8 . . 118.8
C7 C8 H8 . . 118.8
C5 N8 C8 . . 116.3(2)
N12 PD2 N12 . 2 80.22(12)
N12 PD2 N9 . . 102.08(8)
N12 PD2 N9 2 . 163.44(9)
N12 PD2 N9 . 2 163.44(9)
N12 PD2 N9 2 2 102.08(8)
N9 PD2 N9 . 2 80.47(12)
C9 N9 C12 . . 117.3(2)
C9 N9 PD2 . . 126.46(18)
C12 N9 PD2 . . 114.67(17)
N9 C9 C10 . . 120.7(3)
N9 C9 H9 . . 119.6
C10 C9 H9 . . 119.6
C9 C10 C11 . . 117.6(3)
C9 C10 H10 . . 121.2
C11 C10 H10 . . 121.2
N11 C11 C10 . . 122.4(3)
N11 C11 H11 . . 118.8
C10 C11 H11 . . 118.8
C12 N11 C11 . . 116.4(2)
N11 C12 N9 . . 125.4(2)
N11 C12 C12 . 2 119.74(16)
N9 C12 C12 . 2 114.78(14)
C13 N12 C16 . . 117.6(2)
C13 N12 PD2 . . 126.33(17)
C16 N12 PD2 . . 114.94(17)
N12 C13 C14 . . 120.7(2)
N12 C13 H13 . . 119.6
C14 C13 H13 . . 119.6
C15 C14 C13 . . 117.5(3)
C15 C14 H14 . . 121.2
C13 C14 H14 . . 121.2
N15 C15 C14 . . 122.5(2)
N15 C15 H15 . . 118.8
C14 C15 H15 . . 118.8
C16 N15 C15 . . 116.3(2)
N15 C16 N12 . . 125.1(2)
N15 C16 C16 . 2 120.10(15)
N12 C16 C16 . 2 114.78(14)
F4 B1 F2 . . 109.5(3)
F4 B1 F1 . . 111.5(3)
F2 B1 F1 . . 110.3(3)
F4 B1 F3 . . 109.5(3)
F2 B1 F3 . . 109.1(3)
F1 B1 F3 . . 106.9(3)
F7 B2 F8 . . 110.8(3)
F7 B2 F5 . . 108.5(3)
F8 B2 F5 . . 108.8(3)
F7 B2 F6 . . 109.2(3)
F8 B2 F6 . . 109.0(3)
F5 B2 F6 . . 110.6(3)
N16 C17 C18 . . 179.7(4)
C17 C18 H18A . . 109.5
C17 C18 H18B . . 109.5
H18A C18 H18B . . 109.5
C17 C18 H18C . . 109.5
H18A C18 H18C . . 109.5
H18B C18 H18C . . 109.5

loop_
_geom_bond_atom_site_label_1
_geom_bond_atom_site_label_2
_geom_bond_site_symmetry_2
_geom_bond_distance
Pd1 N5 2_655 2.022(2)
Pd1 N5 . 2.022(2)
Pd1 N1 . 2.047(2)
Pd1 N1 2_655 2.047(2)
N1 C1 . 1.340(3)
N1 C4 . 1.348(3)
C1 C2 . 1.375(4)
C1 H1 . 0.9500
C2 C3 . 1.372(4)
C2 H2 . 0.9500
C3 N3 . 1.341(4)
C3 H3 . 0.9500
N3 C4 . 1.318(3)
C4 C5 . 1.484(4)
C5 N8 . 1.316(3)
C5 N5 . 1.345(3)
N5 C6 . 1.339(3)
C6 C7 . 1.378(4)
C6 H6 . 0.9500
C7 C8 . 1.369(4)
C7 H7 . 0.9500
C8 N8 . 1.340(4)
C8 H8 . 0.9500
Pd2 N12 . 2.021(2)
Pd2 N12 2 2.021(2)
Pd2 N9 . 2.028(2)
Pd2 N9 2 2.028(2)
N9 C9 . 1.343(3)
N9 C12 . 1.345(3)
C9 C10 . 1.372(4)
C9 H9 . 0.9500
C10 C11 . 1.372(5)
C10 H10 . 0.9500
C11 N11 . 1.340(4)
C11 H11 . 0.9500
N11 C12 . 1.316(3)
C12 C12 2 1.485(5)
N12 C13 . 1.337(3)
N12 C16 . 1.348(3)
C13 C14 . 1.374(4)
C13 H13 . 0.9500
C14 C15 . 1.371(4)
C14 H14 . 0.9500
C15 N15 . 1.345(4)
C15 H15 . 0.9500
N15 C16 . 1.316(3)
C16 C16 2 1.471(5)
B1 F4 . 1.357(4)
B1 F2 . 1.368(4)
B1 F1 . 1.381(4)
B1 F3 . 1.396(5)
B2 F7 . 1.363(4)
B2 F8 . 1.368(4)
B2 F5 . 1.371(4)
B2 F6 . 1.386(4)
N16 C17 . 1.125(4)
C17 C18 . 1.452(5)
C18 H18a . 0.9800
C18 H18b . 0.9800
C18 H18c . 0.9800

loop_
_geom_hbond_atom_site_label_D
_geom_hbond_atom_site_label_H
_geom_hbond_atom_site_label_A
_geom_hbond_site_symmetry_A
_geom_hbond_distance_DH
_geom_hbond_distance_HA
_geom_hbond_distance_DA
_geom_hbond_angle_DHA
_geom_hbond_publ_flag
C1 H1 N11 3 0.95 2.62 3.460(4) 147.6 y
C6 H6 N15 4_545 0.95 2.45 3.237(4) 139.7 y
C14 H14 N16 4 0.95 2.40 3.228(4) 145.5 y
C2 H2 F7 4 0.95 2.38 3.282(3) 159.2 y
C3 H3 F2 6_565 0.95 2.44 3.240(3) 142.3 y
C8 H8 F3 7 0.95 2.45 3.270(4) 145 y
C13 H13 F6 2 0.95 2.37 2.982(3) 121.9 y
C15 H15 F8 6_565 0.95 2.52 3.408(4) 154.8 y
C18 H18B F5 7_556 0.98 2.55 3.373(5) 141.8 y
